data_1560845
loop_
_publ_author_name
'Keil, Philip M.'
'Szilv\'asi, Tibor'
'Hadlington, Terrance J.'

_publ_section_title
;
 Reversible metathesis of ammonia in an acyclic germylene--Ni0 complex
;
_journal_issue 15
_journal_name_full 'Chemical Science'
_journal_page_first 5582
_journal_page_last 5590
_journal_paper_doi 10.1039/D1SC00450F
_journal_volume 12
_journal_year 2021
_chemical_formula_moiety 'C31 H44 N P Si'
_chemical_formula_sum 'C31 H44 N P Si'
_chemical_formula_weight 489.73
_space_group_crystal_system monoclinic
_space_group_IT_number 15
_space_group_name_Hall '-C 2yc'
_space_group_name_H-M_alt 'C 1 2/c 1'
_atom_sites_solution_hydrogens mixed
_audit_creation_method SHELXL-2018/3
_audit_update_record
;
2021-01-19 deposited with the CCDC.	2021-03-05 downloaded from the CCDC.
;
_cell_angle_alpha 90
_cell_angle_beta 107.22(3)
_cell_angle_gamma 90
_cell_formula_units_Z 8
_cell_length_a 35.733(7)
_cell_length_b 9.7400(19)
_cell_length_c 17.970(4)
_cell_measurement_reflns_used 2000
_cell_measurement_temperature 150(2)
_cell_measurement_theta_max 32.50
_cell_measurement_theta_min 1.92
_cell_volume 5974(2)
_computing_structure_refinement 'SHELXL-2018/3 (Sheldrick, 2018)'
_diffrn_ambient_temperature 150(2)
_diffrn_detector Pilatus300K
_diffrn_detector_area_resol_mean 5.81
_diffrn_measured_fraction_theta_full 0.997
_diffrn_measured_fraction_theta_max 0.997
_diffrn_measurement_device_type 'STOE StadiVari'
_diffrn_measurement_method '\w scans'
_diffrn_radiation_collimation '0.6 mm diameter'
_diffrn_radiation_monochromator 'Graded multilayer mirror'
_diffrn_radiation_type 'Mo K\a'
_diffrn_radiation_wavelength 0.71073
_diffrn_reflns_av_R_equivalents 0.0652
_diffrn_reflns_av_unetI/netI 0.0515
_diffrn_reflns_Laue_measured_fraction_full 0.997
_diffrn_reflns_Laue_measured_fraction_max 0.997
_diffrn_reflns_limit_h_max 42
_diffrn_reflns_limit_h_min -44
_diffrn_reflns_limit_k_max 12
_diffrn_reflns_limit_k_min -12
_diffrn_reflns_limit_l_max 22
_diffrn_reflns_limit_l_min -19
_diffrn_reflns_number 21921
_diffrn_reflns_point_group_measured_fraction_full 0.997
_diffrn_reflns_point_group_measured_fraction_max 0.997
_diffrn_reflns_theta_full 25.242
_diffrn_reflns_theta_max 25.997
_diffrn_reflns_theta_min 2.956
_diffrn_source 'Genix 3D HF Mo'
_diffrn_source_current 1.000
_diffrn_source_power 0.050
_diffrn_source_voltage 50
_exptl_absorpt_coefficient_mu 0.150
_exptl_absorpt_correction_T_max 1.000
_exptl_absorpt_correction_T_min 0.953
_exptl_absorpt_correction_type empirical
_exptl_absorpt_process_details 'STOE X-AREA 1.76'
_exptl_crystal_colour colourless
_exptl_crystal_density_diffrn 1.089
_exptl_crystal_description block
_exptl_crystal_F_000 2128
_exptl_crystal_size_max 0.32
_exptl_crystal_size_mid 0.28
_exptl_crystal_size_min 0.27
_refine_diff_density_max 1.317
_refine_diff_density_min -0.283
_refine_diff_density_rms 0.054
_refine_ls_extinction_method none
_refine_ls_goodness_of_fit_ref 1.032
_refine_ls_hydrogen_treatment mixed
_refine_ls_matrix_type full
_refine_ls_number_parameters 316
_refine_ls_number_reflns 5840
_refine_ls_number_restraints 0
_refine_ls_restrained_S_all 1.032
_refine_ls_R_factor_all 0.0760
_refine_ls_R_factor_gt 0.0489
_refine_ls_shift/su_max 0.000
_refine_ls_shift/su_mean 0.000
_refine_ls_structure_factor_coef Fsqd
_refine_ls_weighting_details 'w=1/[\s^2^(Fo^2^)+(0.0809P)^2^+2.4655P] where P=(Fo^2^+2Fc^2^)/3'
_refine_ls_weighting_scheme calc
_refine_ls_wR_factor_gt 0.1283
_refine_ls_wR_factor_ref 0.1441
_reflns_Friedel_coverage 0.000
_reflns_number_gt 4192
_reflns_number_total 5840
_reflns_threshold_expression 'I > 2\s(I)'
_cod_data_source_file d1sc00450f2.cif
_cod_data_source_block compound_PhiPDippNH
_cod_depositor_comments 'Adding full bibliography for 1560843--1560857.cif.'
_cod_original_sg_symbol_H-M 'C 2/c'
_cod_database_code 1560845
_shelx_shelxl_version_number 2018/3
_shelx_space_group_comment
;
The symmetry employed for this shelxl refinement is uniquely defined
by the following loop, which should always be used as a source of
symmetry information in preference to the above space-group names.
They are only intended as comments.
;

loop_
_space_group_symop_operation_xyz
'x, y, z'
'-x, y, -z+1/2'
'x+1/2, y+1/2, z'
'-x+1/2, y+1/2, -z+1/2'
'-x, -y, -z'
'x, -y, z-1/2'
'-x+1/2, -y+1/2, -z'
'x+1/2, -y+1/2, z-1/2'

loop_
_atom_site_label
_atom_site_type_symbol
_atom_site_fract_x
_atom_site_fract_y
_atom_site_fract_z
_atom_site_U_iso_or_equiv
_atom_site_adp_type
_atom_site_occupancy
_atom_site_site_symmetry_order
_atom_site_calc_flag
_atom_site_refinement_flags_posn
_atom_site_refinement_flags_adp
_atom_site_refinement_flags_occupancy
_atom_site_disorder_assembly
_atom_site_disorder_group
P1 P 0.12423(2) 0.36190(6) 0.32839(3) 0.03023(17) Uani 1 1 d . . . . .
Si1 Si 0.11178(2) 0.24693(6) 0.48429(3) 0.02308(16) Uani 1 1 d . . . . .
N1 N 0.11363(5) 0.09176(18) 0.43609(10) 0.0274(4) Uani 1 1 d . . . . .
C1 C 0.13235(6) -0.0325(2) 0.46958(12) 0.0251(4) Uani 1 1 d . . . . .
C19 C 0.13623(6) 0.3785(2) 0.43649(12) 0.0273(5) Uani 1 1 d . . . . .
H19A H 0.128462 0.471346 0.448828 0.033 Uiso 1 1 calc R U . . .
H19B H 0.164973 0.370695 0.459536 0.033 Uiso 1 1 calc R U . . .
C26 C 0.17015(7) 0.4210(2) 0.31172(12) 0.0301(5) Uani 1 1 d . . . . .
C25 C 0.09804(7) 0.6431(2) 0.32248(14) 0.0341(5) Uani 1 1 d . . . . .
H25 H 0.119388 0.659613 0.367771 0.041 Uiso 1 1 calc R U . . .
C6 C 0.16749(6) -0.0751(2) 0.45523(13) 0.0282(5) Uani 1 1 d . . . . .
C2 C 0.11565(6) -0.1135(2) 0.51753(13) 0.0288(5) Uani 1 1 d . . . . .
C3 C 0.13455(7) -0.2346(2) 0.54952(14) 0.0353(5) Uani 1 1 d . . . . .
H3 H 0.123592 -0.289221 0.581602 0.042 Uiso 1 1 calc R U . . .
C13 C 0.14095(7) 0.2286(2) 0.59044(13) 0.0296(5) Uani 1 1 d . . . . .
H13 H 0.131959 0.142087 0.609752 0.036 Uiso 1 1 calc R U . . .
C5 C 0.18511(7) -0.1971(2) 0.48886(14) 0.0341(5) Uani 1 1 d . . . . .
H5 H 0.208701 -0.226353 0.479609 0.041 Uiso 1 1 calc R U . . .
C20 C 0.09164(6) 0.5103(2) 0.29122(13) 0.0306(5) Uani 1 1 d . . . . .
C7 C 0.07667(7) -0.0746(2) 0.53062(14) 0.0321(5) Uani 1 1 d . . . . .
H7 H 0.072739 0.025893 0.519807 0.038 Uiso 1 1 calc R U . . .
C31 C 0.19307(7) 0.5272(2) 0.35362(14) 0.0363(5) Uani 1 1 d . . . . .
H31 H 0.185278 0.571689 0.393688 0.044 Uiso 1 1 calc R U . . .
C10 C 0.18547(7) 0.0103(2) 0.40281(14) 0.0340(5) Uani 1 1 d . . . . .
H10 H 0.177357 0.107895 0.405996 0.041 Uiso 1 1 calc R U . . .
C16 C 0.05927(7) 0.2993(2) 0.47267(14) 0.0340(5) Uani 1 1 d . . . . .
H16 H 0.051062 0.253031 0.515001 0.041 Uiso 1 1 calc R U . . .
C27 C 0.18285(8) 0.3558(3) 0.25376(14) 0.0385(6) Uani 1 1 d . . . . .
H27 H 0.168082 0.281738 0.225108 0.046 Uiso 1 1 calc R U . . .
C29 C 0.23887(7) 0.5056(3) 0.27915(15) 0.0460(7) Uani 1 1 d . . . . .
H29 H 0.261810 0.535334 0.267437 0.055 Uiso 1 1 calc R U . . .
C30 C 0.22719(7) 0.5693(3) 0.33786(15) 0.0419(6) Uani 1 1 d . . . . .
H30 H 0.242499 0.641541 0.367242 0.050 Uiso 1 1 calc R U . . .
C4 C 0.16884(7) -0.2770(2) 0.53569(14) 0.0372(6) Uani 1 1 d . . . . .
H4 H 0.181192 -0.359934 0.557942 0.045 Uiso 1 1 calc R U . . .
C14 C 0.13390(8) 0.3458(3) 0.64177(15) 0.0472(7) Uani 1 1 d . . . . .
H14A H 0.149689 0.330422 0.695839 0.071 Uiso 1 1 calc R U . . .
H14B H 0.106094 0.348595 0.638913 0.071 Uiso 1 1 calc R U . . .
H14C H 0.141415 0.433291 0.623329 0.071 Uiso 1 1 calc R U . . .
C28 C 0.21682(8) 0.3985(3) 0.23799(16) 0.0483(7) Uani 1 1 d . . . . .
H28 H 0.224971 0.353691 0.198463 0.058 Uiso 1 1 calc R U . . .
C21 C 0.05973(7) 0.4887(3) 0.22554(14) 0.0396(6) Uani 1 1 d . . . . .
H21 H 0.054596 0.399067 0.204055 0.048 Uiso 1 1 calc R U . . .
C8 C 0.04262(7) -0.1493(3) 0.47252(18) 0.0502(7) Uani 1 1 d . . . . .
H8A H 0.043315 -0.130865 0.419335 0.075 Uiso 1 1 calc R U . . .
H8B H 0.017745 -0.116442 0.478521 0.075 Uiso 1 1 calc R U . . .
H8C H 0.045002 -0.248278 0.482542 0.075 Uiso 1 1 calc R U . . .
C24 C 0.07343(7) 0.7514(3) 0.28786(15) 0.0405(6) Uani 1 1 d . . . . .
H24 H 0.078004 0.840853 0.309777 0.049 Uiso 1 1 calc R U . . .
C18 C 0.05497(8) 0.4548(3) 0.48211(18) 0.0472(7) Uani 1 1 d . . . . .
H18A H 0.061992 0.503265 0.440336 0.071 Uiso 1 1 calc R U . . .
H18B H 0.072390 0.484214 0.532678 0.071 Uiso 1 1 calc R U . . .
H18C H 0.027787 0.476159 0.479317 0.071 Uiso 1 1 calc R U . . .
C12 C 0.16917(8) -0.0348(3) 0.31753(14) 0.0434(6) Uani 1 1 d . . . . .
H12A H 0.177465 -0.129232 0.312015 0.065 Uiso 1 1 calc R U . . .
H12B H 0.179151 0.026276 0.284435 0.065 Uiso 1 1 calc R U . . .
H12C H 0.140494 -0.030388 0.301640 0.065 Uiso 1 1 calc R U . . .
C23 C 0.04244(7) 0.7286(3) 0.22181(16) 0.0468(7) Uani 1 1 d . . . . .
H23 H 0.026060 0.802669 0.197440 0.056 Uiso 1 1 calc R U . . .
C22 C 0.03530(8) 0.5967(3) 0.19106(16) 0.0508(7) Uani 1 1 d . . . . .
H22 H 0.013630 0.580454 0.146317 0.061 Uiso 1 1 calc R U . . .
C17 C 0.03124(7) 0.2508(3) 0.39438(17) 0.0475(7) Uani 1 1 d . . . . .
H17A H 0.004269 0.274842 0.391893 0.071 Uiso 1 1 calc R U . . .
H17B H 0.033401 0.151027 0.389915 0.071 Uiso 1 1 calc R U . . .
H17C H 0.038225 0.295666 0.351510 0.071 Uiso 1 1 calc R U . . .
C15 C 0.18483(7) 0.2129(3) 0.60183(16) 0.0491(7) Uani 1 1 d . . . . .
H15A H 0.195138 0.298263 0.586660 0.074 Uiso 1 1 calc R U . . .
H15B H 0.189194 0.137270 0.569411 0.074 Uiso 1 1 calc R U . . .
H15C H 0.198297 0.193164 0.656709 0.074 Uiso 1 1 calc R U . . .
C9 C 0.07567(9) -0.0983(3) 0.61473(17) 0.0576(8) Uani 1 1 d . . . . .
H9A H 0.076822 -0.197039 0.625736 0.086 Uiso 1 1 calc R U . . .
H9B H 0.051362 -0.060344 0.620898 0.086 Uiso 1 1 calc R U . . .
H9C H 0.098178 -0.052677 0.651080 0.086 Uiso 1 1 calc R U . . .
C11 C 0.23033(8) 0.0071(3) 0.42759(18) 0.0574(8) Uani 1 1 d . . . . .
H11A H 0.240546 0.033177 0.482574 0.086 Uiso 1 1 calc R U . . .
H11B H 0.239910 0.071812 0.395650 0.086 Uiso 1 1 calc R U . . .
H11C H 0.239233 -0.085777 0.420420 0.086 Uiso 1 1 calc R U . . .
H1 H 0.117349 0.103626 0.387115 0.063(9) Uiso 1 1 d R . . . .

loop_
_atom_site_aniso_label
_atom_site_aniso_U_11
_atom_site_aniso_U_22
_atom_site_aniso_U_33
_atom_site_aniso_U_23
_atom_site_aniso_U_13
_atom_site_aniso_U_12
P1 0.0382(3) 0.0256(3) 0.0272(3) -0.0008(2) 0.0102(3) -0.0067(3)
Si1 0.0231(3) 0.0209(3) 0.0269(3) 0.0028(2) 0.0100(2) 0.0008(2)
N1 0.0314(10) 0.0253(9) 0.0267(10) 0.0016(7) 0.0103(8) -0.0004(8)
C1 0.0259(11) 0.0209(10) 0.0261(11) -0.0026(8) 0.0040(9) -0.0035(9)
C19 0.0297(11) 0.0258(11) 0.0270(11) 0.0014(9) 0.0092(9) -0.0035(9)
C26 0.0372(12) 0.0293(11) 0.0253(11) 0.0052(9) 0.0117(10) 0.0059(10)
C25 0.0311(12) 0.0343(12) 0.0344(13) 0.0027(10) 0.0058(10) -0.0053(10)
C6 0.0280(11) 0.0254(11) 0.0301(12) -0.0078(9) 0.0069(9) -0.0031(9)
C2 0.0313(12) 0.0243(11) 0.0297(12) -0.0012(9) 0.0073(9) -0.0054(9)
C3 0.0434(14) 0.0260(12) 0.0333(13) 0.0040(10) 0.0064(11) -0.0053(10)
C13 0.0337(12) 0.0281(11) 0.0273(11) 0.0024(9) 0.0095(10) -0.0025(10)
C5 0.0281(11) 0.0312(12) 0.0395(13) -0.0079(10) 0.0046(10) 0.0010(10)
C20 0.0288(11) 0.0354(12) 0.0293(12) 0.0035(9) 0.0115(9) -0.0069(10)
C7 0.0362(13) 0.0249(11) 0.0380(13) 0.0016(9) 0.0153(11) -0.0047(10)
C31 0.0392(13) 0.0370(13) 0.0385(13) -0.0023(11) 0.0206(11) -0.0038(11)
C10 0.0333(12) 0.0295(12) 0.0434(14) -0.0044(10) 0.0181(11) -0.0013(10)
C16 0.0279(12) 0.0331(12) 0.0449(14) 0.0100(11) 0.0169(11) 0.0031(10)
C27 0.0474(15) 0.0367(13) 0.0313(13) 0.0003(10) 0.0113(11) 0.0100(11)
C29 0.0369(14) 0.0615(17) 0.0452(15) 0.0143(13) 0.0210(12) 0.0113(13)
C30 0.0356(13) 0.0482(15) 0.0453(15) 0.0057(12) 0.0171(12) -0.0013(12)
C4 0.0398(13) 0.0257(12) 0.0388(14) -0.0020(10) 0.0005(11) 0.0032(10)
C14 0.0546(17) 0.0497(16) 0.0374(15) -0.0116(12) 0.0135(13) 0.0026(13)
C28 0.0498(16) 0.0631(18) 0.0400(15) 0.0060(13) 0.0257(13) 0.0192(14)
C21 0.0300(12) 0.0481(15) 0.0385(14) -0.0021(12) 0.0066(10) -0.0056(11)
C8 0.0340(14) 0.0506(16) 0.0654(19) -0.0109(14) 0.0138(13) -0.0042(12)
C24 0.0383(13) 0.0369(13) 0.0466(15) 0.0063(11) 0.0132(12) 0.0010(11)
C18 0.0433(15) 0.0389(14) 0.0682(19) 0.0078(13) 0.0299(14) 0.0148(12)
C12 0.0463(15) 0.0480(15) 0.0387(14) 0.0006(12) 0.0169(12) -0.0045(12)
C23 0.0322(13) 0.0556(17) 0.0522(16) 0.0136(13) 0.0119(12) 0.0091(12)
C22 0.0309(13) 0.072(2) 0.0424(15) -0.0022(14) 0.0001(11) 0.0008(14)
C17 0.0271(12) 0.0492(16) 0.0615(18) 0.0107(14) 0.0057(12) 0.0000(12)
C15 0.0376(14) 0.0659(18) 0.0362(14) -0.0105(13) -0.0008(11) 0.0101(13)
C9 0.0524(17) 0.079(2) 0.0495(17) 0.0080(16) 0.0278(14) -0.0060(16)
C11 0.0396(15) 0.073(2) 0.0640(19) -0.0003(16) 0.0216(14) -0.0129(15)

loop_
_atom_type_symbol
_atom_type_description
_atom_type_scat_dispersion_real
_atom_type_scat_dispersion_imag
_atom_type_scat_source
C C 0.0033 0.0016 'International Tables Vol C Tables 4.2.6.8 and 6.1.1.4'
H H 0.0000 0.0000 'International Tables Vol C Tables 4.2.6.8 and 6.1.1.4'
N N 0.0061 0.0033 'International Tables Vol C Tables 4.2.6.8 and 6.1.1.4'
Si Si 0.0817 0.0704 'International Tables Vol C Tables 4.2.6.8 and 6.1.1.4'
P P 0.1023 0.0942 'International Tables Vol C Tables 4.2.6.8 and 6.1.1.4'

loop_
_geom_angle_atom_site_label_1
_geom_angle_atom_site_label_2
_geom_angle_atom_site_label_3
_geom_angle
_geom_angle_site_symmetry_1
_geom_angle_site_symmetry_3
_geom_angle_publ_flag
C26 P1 C20 101.09(10) . . ?
C26 P1 C19 101.55(10) . . ?
C20 P1 C19 103.52(10) . . ?
N1 Si1 C13 109.08(9) . . ?
N1 Si1 C19 105.63(9) . . ?
C13 Si1 C19 109.30(10) . . ?
N1 Si1 C16 111.00(10) . . ?
C13 Si1 C16 111.62(11) . . ?
C19 Si1 C16 110.02(10) . . ?
C1 N1 Si1 127.20(15) . . ?
C6 C1 C2 120.09(19) . . ?
C6 C1 N1 120.10(18) . . ?
C2 C1 N1 119.81(19) . . ?
P1 C19 Si1 114.72(11) . . ?
C31 C26 C27 118.0(2) . . ?
C31 C26 P1 123.55(17) . . ?
C27 C26 P1 118.48(19) . . ?
C24 C25 C20 120.8(2) . . ?
C5 C6 C1 118.7(2) . . ?
C5 C6 C10 120.7(2) . . ?
C1 C6 C10 120.56(19) . . ?
C3 C2 C1 118.6(2) . . ?
C3 C2 C7 119.88(19) . . ?
C1 C2 C7 121.40(19) . . ?
C4 C3 C2 121.7(2) . . ?
C15 C13 C14 109.8(2) . . ?
C15 C13 Si1 112.44(16) . . ?
C14 C13 Si1 113.35(17) . . ?
C4 C5 C6 121.5(2) . . ?
C21 C20 C25 118.3(2) . . ?
C21 C20 P1 117.22(18) . . ?
C25 C20 P1 124.40(18) . . ?
C2 C7 C8 110.73(19) . . ?
C2 C7 C9 113.7(2) . . ?
C8 C7 C9 110.7(2) . . ?
C30 C31 C26 121.2(2) . . ?
C11 C10 C6 113.8(2) . . ?
C11 C10 C12 109.9(2) . . ?
C6 C10 C12 110.74(19) . . ?
C18 C16 C17 110.1(2) . . ?
C18 C16 Si1 112.41(16) . . ?
C17 C16 Si1 111.90(17) . . ?
C28 C27 C26 120.6(2) . . ?
C28 C29 C30 119.4(2) . . ?
C29 C30 C31 120.0(3) . . ?
C3 C4 C5 119.4(2) . . ?
C29 C28 C27 120.7(2) . . ?
C22 C21 C20 120.8(2) . . ?
C23 C24 C25 120.0(2) . . ?
C24 C23 C22 119.7(3) . . ?
C21 C22 C23 120.3(2) . . ?

loop_
_geom_bond_atom_site_label_1
_geom_bond_atom_site_label_2
_geom_bond_distance
_geom_bond_site_symmetry_2
_geom_bond_publ_flag
P1 C26 1.845(2) . ?
P1 C20 1.852(2) . ?
P1 C19 1.868(2) . ?
Si1 N1 1.7528(18) . ?
Si1 C13 1.892(2) . ?
Si1 C19 1.894(2) . ?
Si1 C16 1.895(2) . ?
N1 C1 1.427(3) . ?
C1 C6 1.417(3) . ?
C1 C2 1.423(3) . ?
C26 C31 1.394(3) . ?
C26 C27 1.405(3) . ?
C25 C24 1.396(3) . ?
C25 C20 1.402(3) . ?
C6 C5 1.396(3) . ?
C6 C10 1.533(3) . ?
C2 C3 1.395(3) . ?
C2 C7 1.527(3) . ?
C3 C4 1.384(3) . ?
C13 C15 1.528(3) . ?
C13 C14 1.535(3) . ?
C5 C4 1.393(3) . ?
C20 C21 1.393(3) . ?
C7 C8 1.532(3) . ?
C7 C9 1.540(3) . ?
C31 C30 1.392(3) . ?
C10 C11 1.532(3) . ?
C10 C12 1.534(3) . ?
C16 C18 1.537(3) . ?
C16 C17 1.540(4) . ?
C27 C28 1.389(4) . ?
C29 C28 1.382(4) . ?
C29 C30 1.390(4) . ?
C21 C22 1.391(4) . ?
C24 C23 1.381(4) . ?
C23 C22 1.392(4) . ?
